data_7158710
loop_
_publ_author_name
'Yu, Chao'
'Yu, Yuyan'
'Sun, Longwu'
'Li, Xinzhi'
'Liu, Zhigang'
'Ke, Miaolin'
'Chen, Fener'

_publ_section_title
;
 Highly diastereo- and enantioselective synthesis of multisubstituted
 allylic amino acid derivatives by allylic alkylation of a chiral
 glycine-based nickel complex and vinylethylene carbonates.
;
_journal_issue 24
_journal_name_full 'Organic &amp; biomolecular chemistry'
_journal_page_first 4894
_journal_page_last 4899
_journal_paper_doi 10.1039/d2ob00726f
_journal_volume 20
_journal_year 2022
_chemical_compound_source synthetic
_chemical_formula_analytical '[C(NH2)3]3Hg2I7'
_chemical_formula_moiety '3(C H6 N3), Hg2 I7'
_chemical_formula_structural '[C(NH2)3]3Hg2I7'
_chemical_formula_sum 'C3 H18 Hg2 I7 N9'
_chemical_formula_weight 1469.74
_chemical_melting_point ?
_chemical_name_common 'Guanidine mercury iodide'
_chemical_name_systematic
;
Guanidinium heptaiododimercurate(II)
;
_space_group_IT_number 15
_space_group_name_Hall '-C 2yc'
_space_group_name_H-M_alt 'C 1 2/c 1'
_symmetry_cell_setting monoclinic
_symmetry_Int_Tables_number 15
_symmetry_space_group_name_Hall '-C 2yc'
_symmetry_space_group_name_H-M 'C 1 2/c 1'
_atom_sites_solution_hydrogens geom
_atom_sites_solution_primary direct
_atom_sites_solution_secondary difmap
_audit_block_doi 10.5517/ccs9sys
_audit_creation_method SHELXL
_audit_update_record
;
2009-03-18 deposited with the CCDC.	2022-05-25 downloaded from the CCDC.
;
_cell_angle_alpha 90.00
_cell_angle_beta 100.50(3)
_cell_angle_gamma 90.00
_cell_formula_units_Z 4
_cell_length_a 10.301(2)
_cell_length_b 11.919(2)
_cell_length_c 22.143(4)
_cell_measurement_reflns_used 7024
_cell_measurement_temperature 298
_cell_measurement_theta_max 27.05
_cell_measurement_theta_min 3.4
_cell_volume 2673.1(9)
_computing_cell_refinement 'STOE CELL (STOE & Cie, 1999)'
_computing_data_collection 'STOE EXPOSE (STOE & Cie, 1999)'
_computing_data_reduction 'XPREP (Bruker AXS, 2003)'
_computing_molecular_graphics 'Diamond 3.1f (Crystal Impact, 1997-2008)'
_computing_publication_material SHELXL-93
_computing_structure_refinement 'SHELXL-93 (Sheldrick, 2008)'
_computing_structure_solution 'SHELXS-86 (Sheldrick, 2008)'
_diffrn_ambient_temperature 298(2)
_diffrn_measured_fraction_theta_full 0.992
_diffrn_measured_fraction_theta_max 33.09
_diffrn_measurement_device 'STOE IPDS I'
_diffrn_measurement_method 'imaging plate dynamic profile intergration'
_diffrn_radiation_monochromator graphite
_diffrn_radiation_source 'fine-focus sealed tube'
_diffrn_radiation_type MoK\a
_diffrn_radiation_wavelength 0.71073
_diffrn_reflns_av_R_equivalents 0.0485
_diffrn_reflns_av_sigmaI/netI 0.1803
_diffrn_reflns_limit_h_max 15
_diffrn_reflns_limit_h_min -15
_diffrn_reflns_limit_k_max 18
_diffrn_reflns_limit_k_min -18
_diffrn_reflns_limit_l_max 33
_diffrn_reflns_limit_l_min 0
_diffrn_reflns_number 9853
_diffrn_reflns_theta_full 33.09
_diffrn_reflns_theta_max 33.09
_diffrn_reflns_theta_min 3.42
_exptl_absorpt_coefficient_mu 19.562
_exptl_absorpt_correction_T_max 0.256
_exptl_absorpt_correction_T_min 0.111
_exptl_absorpt_correction_type empirical
_exptl_absorpt_process_details 'X-Shape, STOE & Cie, 1999)'
_exptl_crystal_colour 'yellow transparent'
_exptl_crystal_density_diffrn 3.652
_exptl_crystal_density_method none
_exptl_crystal_description cylindric
_exptl_crystal_F_000 2520
_exptl_crystal_size_max 0.15
_exptl_crystal_size_mid 0.10
_exptl_crystal_size_min 0.07
_refine_diff_density_max 1.023
_refine_diff_density_min -0.927
_refine_diff_density_rms 0.211
_refine_ls_extinction_coef 'not refined'
_refine_ls_extinction_expression Fc^*^=kFc[1+0.001xFc^2^\l^3^/sin(2\q)]^-1/4^
_refine_ls_extinction_method none
_refine_ls_goodness_of_fit_all 0.520
_refine_ls_goodness_of_fit_ref 1.042
_refine_ls_hydrogen_treatment mixed
_refine_ls_matrix_type full
_refine_ls_number_parameters 126
_refine_ls_number_reflns 5037
_refine_ls_number_restraints 35
_refine_ls_restrained_S_all 0.518
_refine_ls_restrained_S_gt 1.022
_refine_ls_R_factor_all 0.1853
_refine_ls_R_factor_gt 0.0390
_refine_ls_shift/su_max 0.001
_refine_ls_shift/su_mean 0.000
_refine_ls_structure_factor_coef Fsqd
_refine_ls_weighting_details 'calc w=1/[\s^2^(Fo^2^)+(0.0404P)^2^+0.0000P] where P=(Fo^2^+2Fc^2^)/3'
_refine_ls_weighting_scheme calc
_refine_ls_wR_factor_all 0.1000
_refine_ls_wR_factor_gt 0.0840
_refine_ls_wR_factor_ref 0.0853
_reflns_number_gt 982
_reflns_number_total 5037
_reflns_threshold_expression >2sigma(I)
_cod_data_source_file d2ob00726f2.cif
_cod_data_source_block 15
_cod_depositor_comments
;
The following automatic conversions were performed:

data item '_chemical_melting_point' value 'not measured' was changed
to '?' -- the value is undefined or not given.

Automatic conversion script
Id: cif_fix_values 7556 2019-12-06 15:28:31Z antanas 

 Adding full bibliography for 7158710--7158711.cif.
;
_cod_original_sg_symbol_Hall '-C 2yc '
_cod_database_code 7158710

loop_
_symmetry_equiv_pos_as_xyz
'x, y, z'
'-x, y, -z+1/2'
'x+1/2, y+1/2, z'
'-x+1/2, y+1/2, -z+1/2'
'-x, -y, -z'
'x, -y, z-1/2'
'-x+1/2, -y+1/2, -z'
'x+1/2, -y+1/2, z-1/2'

loop_
_atom_site_aniso_label
_atom_site_aniso_U_11
_atom_site_aniso_U_22
_atom_site_aniso_U_33
_atom_site_aniso_U_23
_atom_site_aniso_U_13
_atom_site_aniso_U_12
Hg1 0.0769(3) 0.0713(3) 0.0816(4) -0.0121(4) -0.0022(3) -0.0006(4)
I1 0.0891(8) 0.0549(6) 0.0699(8) -0.0060(4) -0.0097(6) -0.0043(4)
I2 0.0658(6) 0.0605(5) 0.0743(7) -0.0006(5) 0.0006(5) -0.0028(4)
I3 0.0677(6) 0.0755(6) 0.0860(8) 0.0035(5) 0.0078(5) 0.0084(5)
I4 0.0939(11) 0.0466(7) 0.0626(10) 0.000 0.0026(8) 0.000
C1 0.059(12) 0.062(11) 0.062(13) 0.000 0.012(10) 0.000
N11 0.076(12) 0.042(9) 0.144(18) 0.000 -0.006(11) 0.000
N12 0.119(11) 0.071(8) 0.149(15) -0.012(8) 0.022(10) 0.035(8)
C2 0.090(12) 0.060(8) 0.057(9) 0.008(7) 0.015(8) 0.000(8)
N21 0.076(9) 0.060(8) 0.117(11) 0.011(6) 0.018(8) -0.005(6)
N22 0.140(13) 0.082(9) 0.123(13) 0.015(9) 0.053(11) -0.027(9)
N23 0.120(11) 0.087(9) 0.121(12) 0.037(9) 0.003(9) 0.020(8)

loop_
_atom_site_label
_atom_site_type_symbol
_atom_site_fract_x
_atom_site_fract_y
_atom_site_fract_z
_atom_site_U_iso_or_equiv
_atom_site_thermal_displace_type
_atom_site_occupancy
_atom_site_calc_flag
_atom_site_refinement_flags
_atom_site_disorder_group
Hg1 Hg 0.45952(7) 0.48702(4) 0.14267(3) 0.0787(2) Uani 1 d . .
I1 I 0.41715(10) 0.34827(9) 0.04276(5) 0.0743(4) Uani 1 d . .
I2 I 0.67359(10) 0.62937(8) 0.15875(5) 0.0684(3) Uani 1 d . .
I3 I 0.23588(10) 0.62216(9) 0.13923(5) 0.0772(3) Uani 1 d . .
I4 I 0.5000 0.34529(10) 0.2500 0.0691(4) Uani 1 d S .
C1 C 0.0000 0.4269(8) 0.2500 0.061(5) Uani 1 d SD .
N11 N 0.0000 0.5349(8) 0.2500 0.090(6) Uani 1 d SD .
H11 H 0.07439(5) 0.5713(8) 0.2561(5) 0.103(17) Uiso 1 d D .
N12 N 0.1112(7) 0.3747(9) 0.2592(7) 0.113(5) Uani 1 d D .
H12A H 0.1847(2) 0.4123(15) 0.2652(14) 0.103(17) Uiso 1 d D .
H12B H 0.1127(17) 0.3017(9) 0.2592(9) 0.103(17) Uiso 1 d D .
C2 C 0.8907(9) 0.4339(7) 0.0630(4) 0.069(4) Uani 1 d D .
N21 N 0.9008(9) 0.5388(7) 0.0509(5) 0.084(4) Uani 1 d D .
H21A H 0.8313(13) 0.5764(9) 0.0339(7) 0.103(17) Uiso 1 d D .
H21B H 0.9771(12) 0.5720(10) 0.0597(9) 0.103(17) Uiso 1 d D .
N22 N 0.7791(10) 0.3827(9) 0.0504(6) 0.112(5) Uani 1 d D .
H22A H 0.7742(17) 0.3117(10) 0.0590(11) 0.103(17) Uiso 1 d D .
H22B H 0.7086(10) 0.4190(15) 0.0334(10) 0.103(17) Uiso 1 d D .
N23 N 0.9945(11) 0.3796(10) 0.0882(6) 0.112(5) Uani 1 d D .
H23A H 1.0702(10) 0.4138(17) 0.0967(10) 0.103(17) Uiso 1 d D .
H23B H 0.9890(19) 0.3086(10) 0.0964(10) 0.103(17) Uiso 1 d D .

loop_
_atom_type_symbol
_atom_type_description
_atom_type_scat_dispersion_real
_atom_type_scat_dispersion_imag
_atom_type_scat_source
C C 0.0033 0.0016 'International Tables Vol C Tables 4.2.6.8 and 6.1.1.4'
H H 0.0000 0.0000 'International Tables Vol C Tables 4.2.6.8 and 6.1.1.4'
N N 0.0061 0.0033 'International Tables Vol C Tables 4.2.6.8 and 6.1.1.4'
I I -0.4742 1.8119 'International Tables Vol C Tables 4.2.6.8 and 6.1.1.4'
Hg Hg -2.3894 9.2266 'International Tables Vol C Tables 4.2.6.8 and 6.1.1.4'

loop_
_citation_id
_citation_doi
_citation_year
1 10.1016/j.molstruc.2009.05.041 2009

loop_
_geom_angle_atom_site_label_1
_geom_angle_atom_site_label_2
_geom_angle_atom_site_label_3
_geom_angle
_geom_angle_site_symmetry_1
_geom_angle_site_symmetry_3
_geom_angle_publ_flag
I1 Hg1 I2 118.91(5) . . ?
I1 Hg1 I3 108.47(5) . . ?
I2 Hg1 I3 106.53(3) . . ?
I1 Hg1 I4 106.89(3) . . ?
I2 Hg1 I4 105.21(4) . . ?
I3 Hg1 I4 110.74(4) . . ?
Hg1 I1 H21A 106.0(3) . 5_665 ?
Hg1 I2 H11 121.4(2) . 2_655 ?
Hg1 I2 H23B 87.4(4) . 3_455 ?
H11 I2 H23B 148.3(4) 2_655 3_455 ?
Hg1 I3 H21B 123.0(3) . 1_455 ?
Hg1 I3 H23A 87.2(3) . 1_455 ?
Hg1 I4 Hg1 108.28(5) 2_655 . ?
N12 C1 N12 122.1(13) 2 . ?
N12 C1 N11 119.0(7) 2 . ?
N12 C1 N11 119.0(7) . . ?
H11 N11 H11 120.0(3) . 2 ?
H11 N11 C1 119.9(8) . . ?
H11 N11 C1 119.9(8) 2 . ?
H12B N12 H12A 120.1(19) . . ?
H12B N12 C1 119.9(15) . . ?
H12A N12 C1 120.0(15) . . ?
N21 C2 N22 121.3(9) . . ?
N21 C2 N23 119.1(10) . . ?
N22 C2 N23 119.6(10) . . ?
H21A N21 H21B 120.1(15) . . ?
H21A N21 C2 120.0(12) . . ?
H21B N21 C2 120.0(13) . . ?
H22A N22 H22B 120(2) . . ?
H22A N22 C2 119.9(17) . . ?
H22B N22 C2 120.0(15) . . ?
H23B N23 H23A 120(2) . . ?
H23B N23 C2 120.0(18) . . ?
H23A N23 C2 120.0(18) . . ?

loop_
_geom_bond_atom_site_label_1
_geom_bond_atom_site_label_2
_geom_bond_distance
_geom_bond_site_symmetry_2
_geom_bond_publ_flag
Hg1 I1 2.7327(12) . ?
Hg1 I2 2.7536(13) . ?
Hg1 I3 2.8006(14) . ?
Hg1 I4 2.8835(11) . ?
I1 H21A 2.942(11) 5_665 ?
I2 H11 2.998(6) 2_655 ?
I2 H23B 3.021(9) 3_455 ?
I3 H21B 2.976(13) 1_455 ?
I3 H23A 3.06(2) 1_455 ?
I4 Hg1 2.8835(11) 2_655 ?
C1 N12 1.287(10) 2 ?
C1 N12 1.287(10) . ?
C1 N11 1.287(13) . ?
N11 H11 0.870(7) . ?
N11 H11 0.870(7) 2 ?
N12 H12B 0.870(15) . ?
N12 H12A 0.869(15) . ?
C2 N21 1.287(12) . ?
C2 N22 1.286(14) . ?
C2 N23 1.287(15) . ?
N21 H21A 0.870(16) . ?
N21 H21B 0.870(16) . ?
N22 H22A 0.871(17) . ?
N22 H22B 0.870(19) . ?
N23 H23B 0.870(19) . ?
N23 H23A 0.870(17) . ?

loop_
_geom_torsion_atom_site_label_1
_geom_torsion_atom_site_label_2
_geom_torsion_atom_site_label_3
_geom_torsion_atom_site_label_4
_geom_torsion
_geom_torsion_site_symmetry_1
_geom_torsion_site_symmetry_2
_geom_torsion_site_symmetry_3
_geom_torsion_site_symmetry_4
_geom_torsion_publ_flag
I2 Hg1 I1 H21A -114.2(3) . . . 5_665 ?
I3 Hg1 I1 H21A 7.6(3) . . . 5_665 ?
I4 Hg1 I1 H21A 127.0(3) . . . 5_665 ?
I1 Hg1 I2 H11 -98.5(2) . . . 2_655 ?
I3 Hg1 I2 H11 138.7(2) . . . 2_655 ?
I4 Hg1 I2 H11 21.1(2) . . . 2_655 ?
I1 Hg1 I2 H23B 95.6(4) . . . 3_455 ?
I3 Hg1 I2 H23B -27.1(4) . . . 3_455 ?
I4 Hg1 I2 H23B -144.7(4) . . . 3_455 ?
I1 Hg1 I3 H21B 15.5(4) . . . 1_455 ?
I2 Hg1 I3 H21B 144.6(4) . . . 1_455 ?
I4 Hg1 I3 H21B -101.5(4) . . . 1_455 ?
I1 Hg1 I3 H23A 40.3(4) . . . 1_455 ?
I2 Hg1 I3 H23A 169.5(4) . . . 1_455 ?
I4 Hg1 I3 H23A -76.7(4) . . . 1_455 ?
I1 Hg1 I4 Hg1 -178.94(4) . . . 2_655 ?
I2 Hg1 I4 Hg1 53.74(3) . . . 2_655 ?
I3 Hg1 I4 Hg1 -60.98(3) . . . 2_655 ?
N12 C1 N11 H11 -180.0(5) 2 . . . ?
N12 C1 N11 H11 0.0(5) . . . . ?
N12 C1 N11 H11 0.0(5) 2 . . 2 ?
N12 C1 N11 H11 -180.0(5) . . . 2 ?
N12 C1 N12 H12B 0.1(11) 2 . . . ?
N11 C1 N12 H12B -179.9(11) . . . . ?
N12 C1 N12 H12A 180.0(15) 2 . . . ?
N11 C1 N12 H12A 0.0(15) . . . . ?
N22 C2 N21 H21A 0.0(5) . . . . ?
N23 C2 N21 H21A -179.8(5) . . . . ?
N22 C2 N21 H21B -179.9(9) . . . . ?
N23 C2 N21 H21B 0.2(9) . . . . ?
N21 C2 N22 H22A -179.9(11) . . . . ?
N23 C2 N22 H22A 0.0(16) . . . . ?
N21 C2 N22 H22B 0.0(15) . . . . ?
N23 C2 N22 H22B 179.9(12) . . . . ?
N21 C2 N23 H23B -179.6(11) . . . . ?
N22 C2 N23 H23B 0.5(16) . . . . ?
N21 C2 N23 H23A -0.4(15) . . . . ?
N22 C2 N23 H23A 179.7(12) . . . . ?
